data_1503440
loop_
_publ_author_name
'Liu, Ming'
'Yan, Xuzhou'
'Hu, Menglong'
'Chen, Xiaopeng'
'Zhang, Mingming'
'Zheng, Bo'
'Hu, Xiaohuan'
'Shao, Shuang'
'Huang, Feihe'

_publ_section_title
;
 Photoresponsive host-guest systems based on a new azobenzene-containing
 cryptand.
;
_journal_issue 11
_journal_name_full 'Organic letters'
_journal_page_first 2558
_journal_page_last 2561
_journal_paper_doi 10.1021/ol100770j
_journal_volume 12
_journal_year 2010
_chemical_formula_moiety 'C42 H49.44 N2 O12, 1.86(C2 H3 N), 0.14(O)'
_chemical_formula_sum 'C45.71 H55.01 N3.86 O12.14'
_chemical_formula_weight 852.79
_chemical_name_systematic
; 
 ? 
;
_space_group_IT_number 15
_symmetry_cell_setting monoclinic
_symmetry_space_group_name_Hall '-C 2yc'
_symmetry_space_group_name_H-M 'C 1 2/c 1'
_atom_sites_solution_hydrogens geom
_atom_sites_solution_primary direct
_atom_sites_solution_secondary difmap
_audit_creation_method SHELXL-97
_cell_angle_alpha 90.00
_cell_angle_beta 101.57(3)
_cell_angle_gamma 90.00
_cell_formula_units_Z 4
_cell_length_a 18.093(4)
_cell_length_b 9.0114(18)
_cell_length_c 28.029(6)
_cell_measurement_reflns_used 17271
_cell_measurement_temperature 293(2)
_cell_measurement_theta_max 27.43
_cell_measurement_theta_min 3.05
_cell_volume 4477.1(17)
_computing_cell_refinement RAPID-AUTO
_computing_data_collection 'RAPID-AUTO (Rigaku, 1998)'
_computing_data_reduction 'CrystalStructure (Rigaku/MSC, 2004)'
_computing_molecular_graphics 'ORTEPII (Johnson, 1976)'
_computing_publication_material SHELXL-97
_computing_structure_refinement 'SHELXL-97 (Sheldrick, 1997)'
_computing_structure_solution 'SHELXS-97 (Sheldrick, 1990)'
_diffrn_ambient_temperature 293(2)
_diffrn_detector_area_resol_mean 0
_diffrn_measured_fraction_theta_full 0.987
_diffrn_measured_fraction_theta_max 0.987
_diffrn_measurement_device_type 'Rigaku R-AXIS RAPID'
_diffrn_measurement_method '\w scan'
_diffrn_radiation_monochromator graphite
_diffrn_radiation_source 'fine-focus sealed tube'
_diffrn_radiation_type MoK\a
_diffrn_radiation_wavelength 0.71073
_diffrn_reflns_av_R_equivalents 0.0169
_diffrn_reflns_av_sigmaI/netI 0.0138
_diffrn_reflns_limit_h_max 23
_diffrn_reflns_limit_h_min -22
_diffrn_reflns_limit_k_max 11
_diffrn_reflns_limit_k_min -11
_diffrn_reflns_limit_l_max 36
_diffrn_reflns_limit_l_min -36
_diffrn_reflns_number 21207
_diffrn_reflns_theta_full 27.43
_diffrn_reflns_theta_max 27.43
_diffrn_reflns_theta_min 3.05
_diffrn_standards_decay_% 0
_diffrn_standards_interval_count image
_diffrn_standards_interval_time 0
_diffrn_standards_number 0
_exptl_absorpt_coefficient_mu 0.092
_exptl_absorpt_correction_T_max 0.970
_exptl_absorpt_correction_T_min 0.946
_exptl_absorpt_correction_type multi-scan
_exptl_absorpt_process_details 'ABSCOR (Higashi, 1995)'
_exptl_crystal_colour orange
_exptl_crystal_density_diffrn 1.265
_exptl_crystal_density_method 'not measured'
_exptl_crystal_description block
_exptl_crystal_F_000 1813
_exptl_crystal_size_max 0.600
_exptl_crystal_size_mid 0.520
_exptl_crystal_size_min 0.330
_refine_diff_density_max 0.686
_refine_diff_density_min -0.367
_refine_diff_density_rms 0.056
_refine_ls_extinction_method none
_refine_ls_goodness_of_fit_ref 1.052
_refine_ls_hydrogen_treatment constr
_refine_ls_matrix_type full
_refine_ls_number_parameters 306
_refine_ls_number_reflns 5047
_refine_ls_number_restraints 69
_refine_ls_restrained_S_all 1.088
_refine_ls_R_factor_all 0.0518
_refine_ls_R_factor_gt 0.0465
_refine_ls_shift/su_max 0.001
_refine_ls_shift/su_mean 0.000
_refine_ls_structure_factor_coef Fsqd
_refine_ls_weighting_details 'calc w=1/[\s^2^(Fo^2^)+(0.0647P)^2^+5.5092P] where P=(Fo^2^+2Fc^2^)/3'
_refine_ls_weighting_scheme calc
_refine_ls_wR_factor_gt 0.1224
_refine_ls_wR_factor_ref 0.1270
_reflns_number_gt 4464
_reflns_number_total 5047
_reflns_threshold_expression >2sigma(I)
_cod_data_source_file ol100770j_si_002.cif
_cod_data_source_block trans-1
_cod_original_cell_volume 4477.1(16)
_cod_original_sg_symbol_H-M 'C 2/c'
_cod_database_code 1503440

loop_
_symmetry_equiv_pos_as_xyz
'x, y, z'
'-x, y, -z+1/2'
'x+1/2, y+1/2, z'
'-x+1/2, y+1/2, -z+1/2'
'-x, -y, -z'
'x, -y, z-1/2'
'-x+1/2, -y+1/2, -z'
'x+1/2, -y+1/2, z-1/2'

loop_
_atom_site_label
_atom_site_type_symbol
_atom_site_fract_x
_atom_site_fract_y
_atom_site_fract_z
_atom_site_U_iso_or_equiv
_atom_site_adp_type
_atom_site_occupancy
_atom_site_symmetry_multiplicity
_atom_site_calc_flag
_atom_site_refinement_flags
_atom_site_disorder_assembly
_atom_site_disorder_group
O1 O 0.47054(5) 0.44882(11) 0.94021(3) 0.0161(2) Uani 1 1 d . . .
O2 O 0.29949(5) 0.48179(11) 0.90861(3) 0.0168(2) Uani 1 1 d D A .
O4 O 0.72012(5) 0.44073(11) 0.90750(4) 0.0192(2) Uani 1 1 d . . .
O5 O 0.78965(6) 0.52223(13) 0.82601(4) 0.0245(2) Uani 1 1 d . . .
O6 O 0.57266(5) -0.08864(11) 0.96443(3) 0.0176(2) Uani 1 1 d . . .
N1 N 0.47591(7) -0.14970(15) 0.76332(5) 0.0235(3) Uani 1 1 d . . .
C1 C 0.53712(7) 0.37274(15) 0.94292(5) 0.0141(3) Uani 1 1 d . . .
C2 C 0.55030(7) 0.23209(15) 0.96310(5) 0.0147(3) Uani 1 1 d . . .
H2 H 0.5134 0.1834 0.9760 0.018 Uiso 1 1 calc R . .
C3 C 0.62050(7) 0.16493(15) 0.96363(5) 0.0144(3) Uani 1 1 d . . .
C4 C 0.67580(7) 0.23785(15) 0.94511(5) 0.0154(3) Uani 1 1 d . . .
H4 H 0.7223 0.1928 0.9460 0.018 Uiso 1 1 calc R . .
C5 C 0.66160(7) 0.37987(15) 0.92505(5) 0.0151(3) Uani 1 1 d . . .
C6 C 0.59236(7) 0.44837(15) 0.92356(5) 0.0153(3) Uani 1 1 d . . .
H6 H 0.5828 0.5424 0.9100 0.018 Uiso 1 1 calc R . .
C7 C 0.55463(8) -0.10500(15) 0.91453(5) 0.0166(3) Uani 1 1 d . . .
C8 C 0.47981(8) -0.14139(18) 0.89515(6) 0.0245(3) Uani 1 1 d . . .
H8 H 0.4458 -0.1544 0.9156 0.029 Uiso 1 1 calc R . .
C9 C 0.45619(9) -0.15811(19) 0.84530(6) 0.0271(3) Uani 1 1 d . . .
H9 H 0.4060 -0.1805 0.8324 0.033 Uiso 1 1 calc R . .
C10 C 0.50703(8) -0.14169(16) 0.81424(5) 0.0210(3) Uani 1 1 d . . .
C11 C 0.58253(8) -0.10817(16) 0.83423(5) 0.0200(3) Uani 1 1 d . . .
H11 H 0.6171 -0.0989 0.8139 0.024 Uiso 1 1 calc R . .
C12 C 0.60616(8) -0.08873(15) 0.88398(5) 0.0187(3) Uani 1 1 d . . .
H12 H 0.6562 -0.0649 0.8969 0.022 Uiso 1 1 calc R . .
C13 C 0.41371(7) 0.37541(15) 0.96067(5) 0.0154(3) Uani 1 1 d . . .
H13B H 0.4335 0.3530 0.9947 0.019 Uiso 1 1 calc R . .
H13A H 0.3998 0.2827 0.9437 0.019 Uiso 1 1 calc R . .
C14 C 0.34502(7) 0.47383(16) 0.95628(5) 0.0166(3) Uani 1 1 d . . .
H14B H 0.3142 0.4376 0.9784 0.020 Uiso 1 1 calc R . .
H14A H 0.3615 0.5733 0.9666 0.020 Uiso 1 1 calc R . .
C15 C 0.32346(8) 0.59437(16) 0.87902(5) 0.0190(3) Uani 1 1 d D . .
H15A H 0.3724 0.5687 0.8722 0.023 Uiso 0.860(3) 1 calc PR A 1
H15B H 0.3281 0.6885 0.8961 0.023 Uiso 0.860(3) 1 calc PR A 1
C18 C 0.70696(8) 0.58051(16) 0.88295(5) 0.0201(3) Uani 1 1 d . . .
H18B H 0.6977 0.6568 0.9055 0.024 Uiso 1 1 calc R . .
H18A H 0.6632 0.5740 0.8566 0.024 Uiso 1 1 calc R . .
C19 C 0.77629(8) 0.61853(17) 0.86310(5) 0.0210(3) Uani 1 1 d . . .
H19A H 0.7711 0.7189 0.8504 0.025 Uiso 1 1 calc R . .
H19B H 0.8199 0.6166 0.8897 0.025 Uiso 1 1 calc R . .
C21 C 0.63430(8) 0.00957(15) 0.98373(5) 0.0167(3) Uani 1 1 d . . .
H21A H 0.6804 -0.0289 0.9757 0.020 Uiso 1 1 calc R . .
H21B H 0.6410 0.0127 1.0189 0.020 Uiso 1 1 calc R . .
C16 C 0.26654(9) 0.60772(17) 0.83209(5) 0.0240(3) Uani 0.860(3) 1 d PD A 1
H16B H 0.2172 0.6274 0.8392 0.029 Uiso 0.860(3) 1 calc PR A 1
H16A H 0.2799 0.6907 0.8134 0.029 Uiso 0.860(3) 1 calc PR A 1
O3 O 0.26353(9) 0.47660(14) 0.80414(4) 0.0242(3) Uani 0.860(3) 1 d PDU A 1
C17 C 0.21616(11) 0.4885(2) 0.75717(6) 0.0246(4) Uani 0.860(3) 1 d PDU A 1
H17B H 0.1759 0.5584 0.7585 0.030 Uiso 0.860(3) 1 calc PR A 1
H17A H 0.1935 0.3927 0.7476 0.030 Uiso 0.860(3) 1 calc PR A 1
C20 C 0.26079(10) 0.5404(2) 0.71933(6) 0.0308(4) Uani 0.860(3) 1 d PD . 1
H20B H 0.2756 0.6435 0.7246 0.037 Uiso 0.860(3) 1 calc PR A 1
H20A H 0.3057 0.4804 0.7207 0.037 Uiso 0.860(3) 1 calc PR A 1
C16' C 0.26654(9) 0.60772(17) 0.83209(5) 0.0240(3) Uani 0.140(3) 1 d P A 2
H16C H 0.2669 0.7041 0.8167 0.029 Uiso 0.140(3) 1 calc PR A 2
H16D H 0.2158 0.5810 0.8352 0.029 Uiso 0.140(3) 1 calc PR A 2
O3' O 0.3085(6) 0.4791(9) 0.8065(3) 0.0244(7) Uani 0.140(3) 1 d PDU A 2
C17' C 0.2671(7) 0.4406(12) 0.7600(3) 0.0249(7) Uani 0.140(3) 1 d PDU A 2
H17D H 0.2162 0.4177 0.7637 0.030 Uiso 0.140(3) 1 calc PR A 2
H17C H 0.2886 0.3490 0.7507 0.030 Uiso 0.140(3) 1 calc PR A 2
C20' C 0.26079(10) 0.5404(2) 0.71933(6) 0.0308(4) Uani 0.140(3) 1 d P . 2
H20D H 0.2500 0.6373 0.7314 0.037 Uiso 0.140(3) 1 calc PR A 2
H20C H 0.3108 0.5470 0.7120 0.037 Uiso 0.140(3) 1 calc PR A 2
N2 N 0.58443(12) 0.2937(3) 0.80105(7) 0.0522(5) Uani 0.928(2) 1 d PU B 1
C22 C 0.45181(13) 0.2596(3) 0.82255(8) 0.0439(5) Uani 0.928(2) 1 d PU B 1
H22A H 0.4136 0.2774 0.7940 0.066 Uiso 0.928(2) 1 calc PR B 1
H22C H 0.4458 0.3283 0.8477 0.066 Uiso 0.928(2) 1 calc PR B 1
H22B H 0.4472 0.1600 0.8338 0.066 Uiso 0.928(2) 1 calc PR B 1
C23 C 0.52580(13) 0.2794(3) 0.81076(7) 0.0419(4) Uani 0.928(2) 1 d PU B 1
O1W O 0.5000 0.2814(17) 0.7500 0.0428(8) Uani 0.144(4) 2 d SPU B 2

loop_
_atom_site_aniso_label
_atom_site_aniso_U_11
_atom_site_aniso_U_22
_atom_site_aniso_U_33
_atom_site_aniso_U_23
_atom_site_aniso_U_13
_atom_site_aniso_U_12
O1 0.0126(4) 0.0166(5) 0.0199(5) 0.0027(4) 0.0051(4) 0.0032(3)
O2 0.0142(4) 0.0199(5) 0.0153(4) 0.0015(4) 0.0007(4) -0.0007(4)
O4 0.0170(5) 0.0188(5) 0.0239(5) 0.0059(4) 0.0096(4) 0.0020(4)
O5 0.0293(6) 0.0289(6) 0.0172(5) 0.0014(4) 0.0092(4) 0.0050(4)
O6 0.0183(5) 0.0172(5) 0.0174(5) 0.0032(4) 0.0040(4) -0.0020(4)
N1 0.0213(6) 0.0273(7) 0.0213(6) 0.0026(5) 0.0031(5) -0.0027(5)
C1 0.0129(6) 0.0171(6) 0.0119(6) -0.0015(5) 0.0017(5) 0.0024(5)
C2 0.0136(6) 0.0163(6) 0.0143(6) 0.0003(5) 0.0030(5) -0.0004(5)
C3 0.0143(6) 0.0156(6) 0.0124(5) 0.0000(5) 0.0009(5) 0.0013(5)
C4 0.0131(6) 0.0175(6) 0.0153(6) -0.0003(5) 0.0024(5) 0.0028(5)
C5 0.0150(6) 0.0180(6) 0.0132(6) -0.0002(5) 0.0048(5) -0.0002(5)
C6 0.0173(6) 0.0146(6) 0.0143(6) 0.0014(5) 0.0035(5) 0.0024(5)
C7 0.0190(6) 0.0125(6) 0.0183(6) 0.0032(5) 0.0039(5) 0.0009(5)
C8 0.0190(7) 0.0331(8) 0.0222(7) 0.0056(6) 0.0061(6) -0.0058(6)
C9 0.0182(7) 0.0377(9) 0.0245(7) 0.0049(6) 0.0017(6) -0.0076(6)
C10 0.0208(7) 0.0210(7) 0.0204(7) 0.0024(5) 0.0023(5) -0.0010(5)
C11 0.0187(7) 0.0209(7) 0.0214(7) -0.0002(5) 0.0067(5) 0.0005(5)
C12 0.0155(6) 0.0177(6) 0.0228(7) -0.0008(5) 0.0039(5) 0.0005(5)
C13 0.0131(6) 0.0172(6) 0.0163(6) 0.0003(5) 0.0036(5) 0.0006(5)
C14 0.0137(6) 0.0217(7) 0.0142(6) -0.0003(5) 0.0028(5) 0.0023(5)
C15 0.0174(6) 0.0206(7) 0.0192(6) 0.0029(5) 0.0038(5) -0.0009(5)
C18 0.0245(7) 0.0168(6) 0.0214(7) 0.0036(5) 0.0103(6) 0.0021(5)
C19 0.0239(7) 0.0220(7) 0.0185(6) 0.0003(5) 0.0075(5) -0.0043(6)
C21 0.0152(6) 0.0168(6) 0.0175(6) 0.0025(5) 0.0020(5) 0.0010(5)
C16 0.0309(8) 0.0212(7) 0.0184(7) 0.0025(5) 0.0017(6) -0.0028(6)
O3 0.0308(8) 0.0245(6) 0.0156(5) -0.0010(4) 0.0008(5) 0.0042(6)
C17 0.0279(9) 0.0294(9) 0.0159(8) 0.0010(7) 0.0026(7) -0.0025(7)
C20 0.0317(8) 0.0433(10) 0.0178(7) 0.0004(7) 0.0057(6) -0.0003(7)
C16' 0.0309(8) 0.0212(7) 0.0184(7) 0.0025(5) 0.0017(6) -0.0028(6)
O3' 0.0311(13) 0.0248(12) 0.0157(11) -0.0014(11) 0.0011(12) 0.0035(12)
C17' 0.0282(13) 0.0295(14) 0.0163(13) 0.0010(12) 0.0030(12) -0.0029(12)
C20' 0.0317(8) 0.0433(10) 0.0178(7) 0.0004(7) 0.0057(6) -0.0003(7)
N2 0.0479(10) 0.0670(12) 0.0396(9) 0.0025(9) 0.0037(8) -0.0009(9)
C22 0.0554(12) 0.0492(11) 0.0291(9) -0.0068(8) 0.0132(8) -0.0082(9)
C23 0.0478(10) 0.0481(10) 0.0294(8) -0.0023(6) 0.0067(8) -0.0033(7)
O1W 0.0490(14) 0.0486(14) 0.0300(13) 0.000 0.0058(13) 0.000

loop_
_atom_type_symbol
_atom_type_description
_atom_type_scat_dispersion_real
_atom_type_scat_dispersion_imag
_atom_type_scat_source
C C 0.0033 0.0016 'International Tables Vol C Tables 4.2.6.8 and 6.1.1.4'
H H 0.0000 0.0000 'International Tables Vol C Tables 4.2.6.8 and 6.1.1.4'
O O 0.0106 0.0060 'International Tables Vol C Tables 4.2.6.8 and 6.1.1.4'
N N 0.0061 0.0033 'International Tables Vol C Tables 4.2.6.8 and 6.1.1.4'

loop_
_geom_angle_atom_site_label_1
_geom_angle_atom_site_label_2
_geom_angle_atom_site_label_3
_geom_angle
_geom_angle_site_symmetry_1
_geom_angle_site_symmetry_3
C1 O1 C13 115.97(10) . .
C14 O2 C15 113.20(10) . .
C5 O4 C18 117.34(11) . .
C19 O5 C20' 114.49(12) . 2_656
C19 O5 C20 114.49(12) . 2_656
C20' O5 C20 0.0(2) 2_656 2_656
C7 O6 C21 117.01(10) . .
N1 N1 C10 114.38(16) 2_656 .
O1 C1 C2 123.68(12) . .
O1 C1 C6 114.83(12) . .
C2 C1 C6 121.49(12) . .
C1 C2 C3 118.60(12) . .
C1 C2 H2 120.7 . .
C3 C2 H2 120.7 . .
C4 C3 C2 120.82(12) . .
C4 C3 C21 120.17(12) . .
C2 C3 C21 118.99(12) . .
C3 C4 C5 119.78(12) . .
C3 C4 H4 120.1 . .
C5 C4 H4 120.1 . .
O4 C5 C6 124.68(12) . .
O4 C5 C4 114.68(11) . .
C6 C5 C4 120.63(12) . .
C5 C6 C1 118.67(12) . .
C5 C6 H6 120.7 . .
C1 C6 H6 120.7 . .
O6 C7 C8 115.75(12) . .
O6 C7 C12 124.08(13) . .
C8 C7 C12 120.16(13) . .
C9 C8 C7 119.88(14) . .
C9 C8 H8 120.1 . .
C7 C8 H8 120.1 . .
C8 C9 C10 120.61(14) . .
C8 C9 H9 119.7 . .
C10 C9 H9 119.7 . .
C9 C10 C11 119.03(14) . .
C9 C10 N1 116.19(13) . .
C11 C10 N1 124.61(13) . .
C12 C11 C10 120.59(13) . .
C12 C11 H11 119.7 . .
C10 C11 H11 119.7 . .
C11 C12 C7 119.71(13) . .
C11 C12 H12 120.1 . .
C7 C12 H12 120.1 . .
O1 C13 C14 109.89(11) . .
O1 C13 H13B 109.7 . .
C14 C13 H13B 109.7 . .
O1 C13 H13A 109.7 . .
C14 C13 H13A 109.7 . .
H13B C13 H13A 108.2 . .
O2 C14 C13 114.67(11) . .
O2 C14 H14B 108.6 . .
C13 C14 H14B 108.6 . .
O2 C14 H14A 108.6 . .
C13 C14 H14A 108.6 . .
H14B C14 H14A 107.6 . .
O2 C15 C16 109.24(11) . .
O2 C15 H15A 109.8 . .
C16 C15 H15A 109.8 . .
O2 C15 H15B 109.8 . .
C16 C15 H15B 109.8 . .
H15A C15 H15B 108.3 . .
O4 C18 C19 107.84(11) . .
O4 C18 H18B 110.1 . .
C19 C18 H18B 110.1 . .
O4 C18 H18A 110.1 . .
C19 C18 H18A 110.1 . .
H18B C18 H18A 108.5 . .
O5 C19 C18 114.17(12) . .
O5 C19 H19A 108.7 . .
C18 C19 H19A 108.7 . .
O5 C19 H19B 108.7 . .
C18 C19 H19B 108.7 . .
H19A C19 H19B 107.6 . .
O6 C21 C3 111.80(11) . .
O6 C21 H21A 109.3 . .
C3 C21 H21A 109.3 . .
O6 C21 H21B 109.3 . .
C3 C21 H21B 109.3 . .
H21A C21 H21B 107.9 . .
O3 C16 C15 111.19(13) . .
O3 C16 H16B 109.4 . .
C15 C16 H16B 109.4 . .
O3 C16 H16A 109.4 . .
C15 C16 H16A 109.4 . .
H16B C16 H16A 108.0 . .
C16 O3 C17 113.51(13) . .
O3 C17 C20 111.14(15) . .
O3 C17 H17B 109.4 . .
C20 C17 H17B 109.4 . .
O3 C17 H17A 109.4 . .
C20 C17 H17A 109.4 . .
H17B C17 H17A 108.0 . .
O5 C20 C17 104.58(14) 2_656 .
O5 C20 H20B 110.8 2_656 .
C17 C20 H20B 110.8 . .
O5 C20 H20A 110.8 2_656 .
C17 C20 H20A 110.8 . .
H20B C20 H20A 108.9 . .
O3' C17' H17D 107.0 . .
O3' C17' H17C 107.0 . .
H17D C17' H17C 106.7 . .
N2 C23 C22 179.2(3) . .

loop_
_geom_bond_atom_site_label_1
_geom_bond_atom_site_label_2
_geom_bond_distance
_geom_bond_site_symmetry_2
O1 C1 1.3749(16) .
O1 C13 1.4354(16) .
O2 C14 1.4239(16) .
O2 C15 1.4318(17) .
O4 C5 1.3684(16) .
O4 C18 1.4322(17) .
O5 C19 1.4118(18) .
O5 C20' 1.418(2) 2_656
O5 C20 1.418(2) 2_656
O6 C7 1.3789(17) .
O6 C21 1.4414(17) .
N1 N1 1.256(3) 2_656
N1 C10 1.4273(19) .
C1 C2 1.3890(18) .
C1 C6 1.4054(19) .
C2 C3 1.4043(18) .
C2 H2 0.9300 .
C3 C4 1.3823(19) .
C3 C21 1.5110(18) .
C4 C5 1.4008(19) .
C4 H4 0.9300 .
C5 C6 1.3896(18) .
C6 H6 0.9300 .
C7 C8 1.393(2) .
C7 C12 1.394(2) .
C8 C9 1.385(2) .
C8 H8 0.9300 .
C9 C10 1.395(2) .
C9 H9 0.9300 .
C10 C11 1.401(2) .
C11 C12 1.385(2) .
C11 H11 0.9300 .
C12 H12 0.9300 .
C13 C14 1.5116(18) .
C13 H13B 0.9700 .
C13 H13A 0.9700 .
C14 H14B 0.9700 .
C14 H14A 0.9700 .
C15 C16 1.504(2) .
C15 H15A 0.9700 .
C15 H15B 0.9700 .
C18 C19 1.5101(19) .
C18 H18B 0.9700 .
C18 H18A 0.9700 .
C19 H19A 0.9700 .
C19 H19B 0.9700 .
C21 H21A 0.9700 .
C21 H21B 0.9700 .
C16 O3 1.4126(19) .
C16 H16B 0.9700 .
C16 H16A 0.9700 .
O3 C17 1.424(2) .
C17 C20 1.530(2) .
C17 H17B 0.9700 .
C17 H17A 0.9700 .
C20 O5 1.418(2) 2_656
C20 H20B 0.9700 .
C20 H20A 0.9700 .
O3' C17' 1.410(13) .
C17' H17D 0.9700 .
C17' H17C 0.9700 .
N2 C23 1.154(3) .
C22 C23 1.453(3) .
C22 H22A 0.9600 .
C22 H22C 0.9600 .
C22 H22B 0.9600 .
